data_4516673
loop_
_publ_author_name
'Knorn, Matthias'
'Rawner, Thomas'
'Czerwieniec, Rafa\/l'
'Reiser, Oliver'

_publ_section_title
;
 [Copper(phenanthroline)(bisisonitrile)]+-Complexes for the
 Visible-Light-Mediated Atom Transfer Radical Addition and Allylation
 Reactions
;
_journal_issue 9
_journal_name_full 'ACS Catalysis'
_journal_page_first 5186
_journal_paper_doi 10.1021/acscatal.5b01071
_journal_volume 5
_journal_year 2015
_chemical_formula_moiety 'C46 H33 Cu N4 O3 P, C H2 Cl2, B F4'
_chemical_formula_sum 'C47 H35 B Cl2 Cu F4 N4 O3 P'
_chemical_formula_weight 956.01
_space_group_crystal_system orthorhombic
_space_group_IT_number 60
_space_group_name_Hall '-P 2n 2ab'
_space_group_name_H-M_alt 'P b c n'
_atom_sites_solution_hydrogens geom
_audit_creation_date 2015-04-21
_audit_creation_method
;
Olex2 1.2-alpha
(compiled 2015.01.26 svn.r3150 for OlexSys, GUI svn.r4998)
;
_cell_angle_alpha 90
_cell_angle_beta 90
_cell_angle_gamma 90
_cell_formula_units_Z 8
_cell_length_a 30.0446(6)
_cell_length_b 11.56203(18)
_cell_length_c 24.6258(4)
_cell_measurement_reflns_used 9251
_cell_measurement_temperature 122.99(16)
_cell_measurement_theta_max 63.4881
_cell_measurement_theta_min 3.4435
_cell_volume 8554.4(3)
_computing_cell_refinement
;
CrysAlisPro, Agilent Technologies,
Version 1.171.36.21 (release 14-08-2012 CrysAlis171 .NET)
(compiled Sep 14 2012,17:21:16)
;
_computing_data_collection
;
CrysAlisPro, Agilent Technologies,
Version 1.171.36.21 (release 14-08-2012 CrysAlis171 .NET)
(compiled Sep 14 2012,17:21:16)
;
_computing_data_reduction
;
CrysAlisPro, Agilent Technologies,
Version 1.171.36.21 (release 14-08-2012 CrysAlis171 .NET)
(compiled Sep 14 2012,17:21:16)
;
_computing_molecular_graphics 'Olex2 (Dolomanov et al., 2009)'
_computing_publication_material 'Olex2 (Dolomanov et al., 2009)'
_computing_structure_refinement 'ShelXL (Sheldrick, 2008)'
_diffrn_ambient_temperature 122.99(16)
_diffrn_detector_area_resol_mean 10.3546
_diffrn_measured_fraction_theta_full 0.949
_diffrn_measured_fraction_theta_max 0.949
_diffrn_measurement_details
;
#__ type_ start__ end____ width___ exp.time_
  1 omega   22.00  105.00   0.5000    2.5000
omega____ theta____ kappa____ phi______ frames
    -       41.0814   57.0000  -30.0000 166

#__ type_ start__ end____ width___ exp.time_
  2 omega  -69.00  -37.00   0.5000   10.0000
omega____ theta____ kappa____ phi______ frames
    -      -83.0000   30.0000    0.0000 64

#__ type_ start__ end____ width___ exp.time_
  3 omega -138.00  -80.00   0.5000   10.0000
omega____ theta____ kappa____ phi______ frames
    -      -83.0000  -94.0000   60.0000 116

#__ type_ start__ end____ width___ exp.time_
  4 omega  -81.00  -23.00   0.5000   10.0000
omega____ theta____ kappa____ phi______ frames
    -      -83.0000   77.0000   60.0000 116

#__ type_ start__ end____ width___ exp.time_
  5 omega   12.00   72.00   0.5000   10.0000
omega____ theta____ kappa____ phi______ frames
    -       86.6697  -45.0000   90.0000 120

#__ type_ start__ end____ width___ exp.time_
  6 omega -115.00  -11.00   0.5000    2.5000
omega____ theta____ kappa____ phi______ frames
    -      -41.0814  -57.0000  150.0000 208

#__ type_ start__ end____ width___ exp.time_
  7 omega  -35.00   67.00   0.5000    2.5000
omega____ theta____ kappa____ phi______ frames
    -       41.0814  -37.0000   30.0000 204

#__ type_ start__ end____ width___ exp.time_
  8 omega -158.00 -130.00   0.5000   10.0000
omega____ theta____ kappa____ phi______ frames
    -      -83.0000  -45.0000   90.0000 56
;
_diffrn_measurement_device_type 'SuperNova, Single source at offset), Atlas'
_diffrn_measurement_method '\w scans'
_diffrn_orient_matrix_UB_11 -0.0102786000
_diffrn_orient_matrix_UB_12 -0.1204961000
_diffrn_orient_matrix_UB_13 0.0235157000
_diffrn_orient_matrix_UB_21 0.0502032000
_diffrn_orient_matrix_UB_22 -0.0230237000
_diffrn_orient_matrix_UB_23 0.0067231000
_diffrn_orient_matrix_UB_31 -0.0016734000
_diffrn_orient_matrix_UB_32 0.0518199000
_diffrn_orient_matrix_UB_33 0.0576214000
_diffrn_radiation_monochromator mirror
_diffrn_radiation_type CuK\a
_diffrn_radiation_wavelength 1.54178
_diffrn_reflns_av_R_equivalents 0.0428
_diffrn_reflns_av_unetI/netI 0.0391
_diffrn_reflns_Laue_measured_fraction_full 0.949
_diffrn_reflns_Laue_measured_fraction_max 0.949
_diffrn_reflns_limit_h_max 34
_diffrn_reflns_limit_h_min -33
_diffrn_reflns_limit_k_max 13
_diffrn_reflns_limit_k_min -9
_diffrn_reflns_limit_l_max 28
_diffrn_reflns_limit_l_min -24
_diffrn_reflns_number 23903
_diffrn_reflns_point_group_measured_fraction_full 0.949
_diffrn_reflns_point_group_measured_fraction_max 0.949
_diffrn_reflns_theta_full 63.579
_diffrn_reflns_theta_max 63.579
_diffrn_reflns_theta_min 3.880
_diffrn_source 'SuperNova (Cu) X-ray Source'
_exptl_absorpt_coefficient_mu 2.779
_exptl_absorpt_correction_T_max 0.955
_exptl_absorpt_correction_T_min 0.531
_exptl_absorpt_correction_type analytical
_exptl_absorpt_process_details
;
CrysAlisPro, Agilent Technologies,
Version 1.171.36.21 (release 14-08-2012 CrysAlis171 .NET)
(compiled Sep 14 2012,17:21:16)
Analytical numeric absorption correction using a multifaceted crystal
			model based on expressions derived by R.C. Clark & J.S. Reid.
(Clark, R. C. & Reid, J. S. (1995). Acta Cryst. A51, 887-897)
;
_exptl_crystal_colour colourless
_exptl_crystal_density_diffrn 1.485
_exptl_crystal_description stick
_exptl_crystal_F_000 3904
_exptl_crystal_size_max 0.94
_exptl_crystal_size_mid 0.13
_exptl_crystal_size_min 0.04
_refine_diff_density_max 0.464
_refine_diff_density_min -0.455
_refine_diff_density_rms 0.055
_refine_ls_extinction_method none
_refine_ls_goodness_of_fit_ref 1.034
_refine_ls_hydrogen_treatment constr
_refine_ls_matrix_type full
_refine_ls_number_parameters 596
_refine_ls_number_reflns 6670
_refine_ls_number_restraints 0
_refine_ls_restrained_S_all 1.034
_refine_ls_R_factor_all 0.0597
_refine_ls_R_factor_gt 0.0461
_refine_ls_shift/su_max 0.000
_refine_ls_shift/su_mean 0.000
_refine_ls_structure_factor_coef Fsqd
_refine_ls_weighting_details 'w=1/[\s^2^(Fo^2^)+(0.0486P)^2^+9.2451P] where P=(Fo^2^+2Fc^2^)/3'
_refine_ls_weighting_scheme calc
_refine_ls_wR_factor_gt 0.1099
_refine_ls_wR_factor_ref 0.1180
_reflns_Friedel_coverage 0.000
_reflns_number_gt 5457
_reflns_number_total 6670
_reflns_threshold_expression 'I > 2\s(I)'
_cod_data_source_file cs5b01071_si_004.cif
_cod_data_source_block m008
_cod_database_code 4516673
_chemical_oxdiff_formula 'C46 H33 B Cu F4 N4 O3 P'
_chemical_oxdiff_usercomment 'Knorn/Reiser - MK-144'
_shelx_space_group_comment
;
The symmetry employed for this shelxl refinement is uniquely defined
by the following loop, which should always be used as a source of
symmetry information in preference to the above space-group names.
They are only intended as comments.
;
_reflns_odcompleteness_completeness 99.62
_reflns_odcompleteness_iscentric 1
_reflns_odcompleteness_theta 59.94
_olex2_refinement_description
;
1. Fixed Uiso
 At 1.2 times of:
  All C(H) groups, All C(H,H) groups
 At 1.5 times of:
  All C(H,H,H) groups
2. Others
 Fixed Sof: O1(0.87) O3(0.87) O2(0.87) C28(0.87) C29(0.87) C30(0.87) H30(0.87)
 C31(0.87) H31(0.87) C32(0.87) H32(0.87) C33(0.87) H33(0.87) C38(0.87)
 C39(0.87) H39(0.87) C40(0.87) H40(0.87) C41(0.87) H41(0.87) C42(0.87)
 H42(0.87) C43(0.87) O1A(0.13) O2A(0.13) O3A(0.13) C28A(0.13) C29A(0.13)
 C30A(0.13) H30A(0.13) C31A(0.13) H31A(0.13) C32A(0.13) H32A(0.13) C33A(0.13)
 H33A(0.13) C38A(0.13) C39A(0.13) H39A(0.13) C40A(0.13) H40A(0.13) C41A(0.13)
 H41A(0.13) C42A(0.13) H42A(0.13) C43A(0.13) F1(0.87) F2(0.87) F3(0.87)
 F4(0.87) F1A(0.13) F2A(0.13) F3A(0.13) F4A(0.13)
 Fixed Uiso: F2A(0.05) F3A(0.05)
3.a Secondary CH2 refined with riding coordinates:
 C50(H50A,H50B)
3.b Aromatic/amide H refined with riding coordinates:
 C4(H4), C7(H7), C8(H8), C11(H11), C15(H15), C16(H16), C17(H17), C18(H18),
 C19(H19), C21(H21), C22(H22), C23(H23), C24(H24), C25(H25), C30(H30), C31(H31),
  C32(H32), C33(H33), C39(H39), C40(H40), C41(H41), C42(H42), C30A(H30A),
 C31A(H31A), C32A(H32A), C33A(H33A), C39A(H39A), C40A(H40A), C41A(H41A),
 C42A(H42A), C45(H45), C46(H46), C47(H47), C48(H48), C49(H49)
3.c Fitted hexagon refined as free rotating group:
 C28(C29,C30,C31,C32,C33), C38(C39,C40,C41,C42,C43), C28A(C29A,C30A,C31A,C32A,
 C33A), C38A(C39A,C40A,C41A,C42A,C43A)
3.d Idealised Me refined as rotating group:
 C13(H13A,H13B,H13C), C26(H26A,H26B,H26C)
;
_shelx_shelxl_version_number 2014/7
_olex2_submission_special_instructions 'No special instructions were received'

loop_
_space_group_symop_operation_xyz
'x, y, z'
'-x+1/2, -y+1/2, z+1/2'
'x+1/2, -y+1/2, -z'
'-x, y, -z+1/2'
'-x, -y, -z'
'x-1/2, y-1/2, -z-1/2'
'-x-1/2, y-1/2, z'
'x, -y, z-1/2'

loop_
_atom_site_label
_atom_site_type_symbol
_atom_site_fract_x
_atom_site_fract_y
_atom_site_fract_z
_atom_site_U_iso_or_equiv
_atom_site_adp_type
_atom_site_occupancy
_atom_site_site_symmetry_order
_atom_site_calc_flag
_atom_site_refinement_flags_posn
_atom_site_refinement_flags_occupancy
_atom_site_disorder_assembly
_atom_site_disorder_group
C1 C 0.00923(9) 0.3478(2) 0.45438(12) 0.0255(6) Uani 1 1 d . . . .
C2 C -0.02249(10) 0.4295(2) 0.43285(12) 0.0253(6) Uani 1 1 d . . . .
C3 C -0.04070(11) 0.5536(3) 0.36243(12) 0.0320(7) Uani 1 1 d . . . .
C4 C -0.08311(11) 0.5689(3) 0.38485(12) 0.0336(7) Uani 1 1 d . . . .
H4 H -0.1037 0.6142 0.3664 0.040 Uiso 1 1 calc R . . .
C5 C -0.09524(10) 0.5192(3) 0.43322(12) 0.0277(7) Uani 1 1 d . . . .
C6 C -0.06343(10) 0.4467(2) 0.45934(12) 0.0261(7) Uani 1 1 d . . . .
C7 C -0.07022(10) 0.3912(3) 0.51036(12) 0.0275(7) Uani 1 1 d . . . .
H7 H -0.0958 0.4079 0.5301 0.033 Uiso 1 1 calc R . . .
C8 C -0.04061(10) 0.3152(3) 0.53075(12) 0.0279(7) Uani 1 1 d . . . .
H8 H -0.0465 0.2798 0.5639 0.033 Uiso 1 1 calc R . . .
C9 C -0.00041(10) 0.2878(2) 0.50275(12) 0.0254(6) Uani 1 1 d . . . .
C10 C 0.03117(10) 0.2044(3) 0.52062(12) 0.0297(7) Uani 1 1 d . . . .
C11 C 0.06975(10) 0.1918(3) 0.49138(13) 0.0320(7) Uani 1 1 d . . . .
H11 H 0.0911 0.1392 0.5030 0.038 Uiso 1 1 calc R . . .
C12 C 0.07753(10) 0.2573(3) 0.44406(13) 0.0329(7) Uani 1 1 d . . . .
C13 C 0.11994(11) 0.2443(3) 0.41259(15) 0.0417(8) Uani 1 1 d . . . .
H13A H 0.1133 0.2401 0.3745 0.063 Uiso 1 1 calc GR . . .
H13B H 0.1349 0.1749 0.4237 0.063 Uiso 1 1 calc GR . . .
H13C H 0.1388 0.3098 0.4194 0.063 Uiso 1 1 calc GR . . .
C14 C 0.02265(11) 0.1320(3) 0.56948(13) 0.0319(7) Uani 1 1 d . . . .
C15 C -0.01601(11) 0.0664(3) 0.57382(14) 0.0384(8) Uani 1 1 d . . . .
H15 H -0.0361 0.0646 0.5451 0.046 Uiso 1 1 calc R . . .
C16 C -0.02480(13) 0.0042(3) 0.62033(15) 0.0488(9) Uani 1 1 d . . . .
H16 H -0.0505 -0.0402 0.6225 0.059 Uiso 1 1 calc R . . .
C17 C 0.00421(15) 0.0073(4) 0.66356(16) 0.0559(10) Uani 1 1 d . . . .
H17 H -0.0026 -0.0316 0.6955 0.067 Uiso 1 1 calc R . . .
C18 C 0.04352(15) 0.0686(4) 0.65920(16) 0.0580(11) Uani 1 1 d . . . .
H18 H 0.0638 0.0685 0.6877 0.070 Uiso 1 1 calc R . . .
C19 C 0.05262(12) 0.1301(3) 0.61236(15) 0.0453(9) Uani 1 1 d . . . .
H19 H 0.0792 0.1707 0.6095 0.054 Uiso 1 1 calc R . . .
C20 C -0.14036(10) 0.5414(3) 0.45581(12) 0.0313(7) Uani 1 1 d . . . .
C21 C -0.16741(11) 0.4536(3) 0.47656(13) 0.0389(8) Uani 1 1 d . . . .
H21 H -0.1574 0.3775 0.4766 0.047 Uiso 1 1 calc R . . .
C22 C -0.20910(12) 0.4797(4) 0.49696(15) 0.0499(10) Uani 1 1 d . . . .
H22 H -0.2269 0.4211 0.5110 0.060 Uiso 1 1 calc R . . .
C23 C -0.22458(12) 0.5925(4) 0.49668(16) 0.0550(11) Uani 1 1 d . . . .
H23 H -0.2526 0.6096 0.5107 0.066 Uiso 1 1 calc R . . .
C24 C -0.19832(11) 0.6793(4) 0.47559(16) 0.0491(10) Uani 1 1 d . . . .
H24 H -0.2087 0.7551 0.4750 0.059 Uiso 1 1 calc R . . .
C25 C -0.15679(11) 0.6538(3) 0.45537(14) 0.0382(8) Uani 1 1 d . . . .
H25 H -0.1393 0.7129 0.4411 0.046 Uiso 1 1 calc R . . .
C26 C -0.02794(13) 0.6122(3) 0.31054(14) 0.0460(9) Uani 1 1 d . . . .
H26A H -0.0084 0.5628 0.2902 0.069 Uiso 1 1 calc GR . . .
H26B H -0.0130 0.6836 0.3186 0.069 Uiso 1 1 calc GR . . .
H26C H -0.0542 0.6276 0.2896 0.069 Uiso 1 1 calc GR . . .
N3 N 0.13771(9) 0.5718(2) 0.35885(10) 0.0324(6) Uani 1 1 d . . . .
C27 C 0.10232(12) 0.5323(3) 0.36041(12) 0.0342(8) Uani 1 1 d . . . .
N4 N 0.06722(9) 0.3282(2) 0.24660(11) 0.0333(6) Uani 1 1 d . . . .
C37 C 0.05589(10) 0.3627(3) 0.28826(14) 0.0332(7) Uani 1 1 d . . . .
O1 O 0.19622(8) 0.44468(19) 0.29927(10) 0.0313(6) Uani 0.87 1 d . P A 1
O3 O 0.15329(8) 0.5407(2) 0.21966(10) 0.0372(6) Uani 0.87 1 d . P A 1
O2 O 0.15881(8) 0.3212(2) 0.23965(10) 0.0334(6) Uani 0.87 1 d . P A 1
C28 C 0.21105(8) 0.54602(19) 0.32316(11) 0.0304(8) Uani 0.87 1 d . P A 1
C29 C 0.18143(7) 0.6092(2) 0.35479(13) 0.0296(18) Uani 0.87 1 d G P A 1
C30 C 0.19568(9) 0.7089(2) 0.38110(11) 0.0391(10) Uani 0.87 1 d G P A 1
H30 H 0.1759 0.7512 0.4023 0.047 Uiso 0.87 1 calc R P A 1
C31 C 0.23953(10) 0.7455(2) 0.37577(11) 0.0430(11) Uani 0.87 1 d G P A 1
H31 H 0.2491 0.8122 0.3934 0.052 Uiso 0.87 1 calc R P A 1
C32 C 0.26915(7) 0.6823(2) 0.34413(13) 0.0454(14) Uani 0.87 1 d G P A 1
H32 H 0.2985 0.7067 0.3406 0.055 Uiso 0.87 1 calc R P A 1
C33 C 0.25491(7) 0.5826(2) 0.31783(11) 0.0401(9) Uani 0.87 1 d G P A 1
H33 H 0.2747 0.5403 0.2967 0.048 Uiso 0.87 1 calc R P A 1
C38 C 0.13367(8) 0.2819(2) 0.19588(8) 0.0308(8) Uani 0.87 1 d . P A 1
C39 C 0.15378(7) 0.2358(2) 0.14987(10) 0.0399(10) Uani 0.87 1 d G P A 1
H39 H 0.1846 0.2339 0.1472 0.048 Uiso 0.87 1 calc R P A 1
C40 C 0.12774(9) 0.1927(2) 0.10784(8) 0.0405(10) Uani 0.87 1 d G P A 1
H40 H 0.1412 0.1618 0.0771 0.049 Uiso 0.87 1 calc R P A 1
C41 C 0.08161(9) 0.1956(3) 0.11181(10) 0.0385(10) Uani 0.87 1 d G P A 1
H41 H 0.0642 0.1667 0.0837 0.046 Uiso 0.87 1 calc R P A 1
C42 C 0.06150(7) 0.2417(3) 0.15782(12) 0.0338(9) Uani 0.87 1 d G P A 1
H42 H 0.0306 0.2436 0.1605 0.041 Uiso 0.87 1 calc R P A 1
C43 C 0.08754(8) 0.2848(2) 0.19985(9) 0.0283(10) Uani 0.87 1 d G P A 1
O1A O 0.1754(4) 0.5510(10) 0.2551(5) 0.013(3) Uiso 0.13 1 d . P A 2
O2A O 0.1368(5) 0.4297(11) 0.1956(6) 0.021(3) Uiso 0.13 1 d . P A 2
O3A O 0.1715(5) 0.3299(13) 0.2804(7) 0.029(4) Uiso 0.13 1 d . P A 2
C28A C 0.2001(5) 0.5909(14) 0.2975(7) 0.022(5) Uiso 0.13 1 d . P A 2
C29A C 0.1799(5) 0.6145(17) 0.3471(8) 0.028(12) Uiso 0.13 1 d G P A 2
C30A C 0.2041(7) 0.6661(17) 0.3886(6) 0.039(9) Uiso 0.13 1 d G P A 2
H30A H 0.1906 0.6819 0.4217 0.046 Uiso 0.13 1 calc R P A 2
C31A C 0.2486(7) 0.6941(15) 0.3806(7) 0.031(7) Uiso 0.13 1 d G P A 2
H31A H 0.2649 0.7286 0.4084 0.038 Uiso 0.13 1 calc R P A 2
C32A C 0.2689(5) 0.6705(16) 0.3311(8) 0.028(8) Uiso 0.13 1 d G P A 2
H32A H 0.2987 0.6892 0.3257 0.034 Uiso 0.13 1 calc R P A 2
C33A C 0.2447(5) 0.6189(15) 0.2895(7) 0.035(6) Uiso 0.13 1 d G P A 2
H33A H 0.2582 0.6031 0.2564 0.042 Uiso 0.13 1 calc R P A 2
C38A C 0.1175(5) 0.3334(12) 0.1719(6) 0.017(4) Uiso 0.13 1 d . P A 2
C39A C 0.1342(4) 0.2848(13) 0.1245(6) 0.026(5) Uiso 0.13 1 d G P A 2
H39A H 0.1617 0.3088 0.1110 0.031 Uiso 0.13 1 calc R P A 2
C40A C 0.1100(6) 0.2005(14) 0.0972(6) 0.023(7) Uiso 0.13 1 d G P A 2
H40A H 0.1212 0.1680 0.0655 0.028 Uiso 0.13 1 calc R P A 2
C41A C 0.0690(6) 0.1648(15) 0.1173(8) 0.036(9) Uiso 0.13 1 d G P A 2
H41A H 0.0528 0.1084 0.0990 0.044 Uiso 0.13 1 calc R P A 2
C42A C 0.0523(5) 0.2134(18) 0.1647(9) 0.029(8) Uiso 0.13 1 d G P A 2
H42A H 0.0249 0.1895 0.1782 0.035 Uiso 0.13 1 calc R P A 2
C43A C 0.0765(5) 0.2977(16) 0.1920(7) 0.016(7) Uiso 0.13 1 d G P A 2
C44 C 0.23092(11) 0.4263(3) 0.19830(13) 0.0376(8) Uani 1 1 d . . . .
C45 C 0.26245(12) 0.3431(3) 0.21303(15) 0.0465(9) Uani 1 1 d . . . .
H45 H 0.2573 0.2954 0.2428 0.056 Uiso 1 1 calc R . . .
C46 C 0.30124(13) 0.3319(4) 0.18344(16) 0.0550(10) Uani 1 1 d . . . .
H46 H 0.3222 0.2765 0.1932 0.066 Uiso 1 1 calc R . . .
C47 C 0.30886(13) 0.4028(4) 0.13938(16) 0.0558(11) Uani 1 1 d . . . .
H47 H 0.3351 0.3954 0.1197 0.067 Uiso 1 1 calc R . . .
C48 C 0.27782(12) 0.4844(4) 0.12429(15) 0.0503(10) Uani 1 1 d . . . .
H48 H 0.2832 0.5316 0.0944 0.060 Uiso 1 1 calc R . . .
C49 C 0.23844(12) 0.4968(3) 0.15349(13) 0.0435(8) Uani 1 1 d . . . .
H49 H 0.2174 0.5516 0.1432 0.052 Uiso 1 1 calc R . . .
C50 C 0.13116(15) 0.9176(3) 0.31337(17) 0.0573(11) Uani 1 1 d . . . .
H50A H 0.1624 0.8967 0.3118 0.069 Uiso 1 1 calc R . . .
H50B H 0.1235 0.9306 0.3511 0.069 Uiso 1 1 calc R . . .
B1 B 0.34281(14) 0.4483(4) 0.46984(17) 0.0414(10) Uani 1 1 d . . . .
F1 F 0.31310(8) 0.4800(2) 0.42897(10) 0.0543(6) Uani 0.87 1 d . P B 1
F2 F 0.38461(8) 0.4476(3) 0.44732(11) 0.0650(8) Uani 0.87 1 d . P B 1
F3 F 0.3313(2) 0.3409(6) 0.4890(3) 0.0425(11) Uani 0.87 1 d . P B 1
F4 F 0.34138(15) 0.5262(3) 0.51276(15) 0.0533(9) Uani 0.87 1 d . P B 1
F1A F 0.3907(7) 0.4416(17) 0.5038(9) 0.077(6) Uiso 0.13 1 d . P B 2
F2A F 0.3620(6) 0.4607(14) 0.4281(7) 0.050 Uiso 0.13 1 d . P B 2
F3A F 0.3244(19) 0.327(5) 0.488(3) 0.050 Uiso 0.13 1 d . P B 2
F4A F 0.3308(11) 0.534(3) 0.4969(12) 0.065(11) Uiso 0.13 1 d . P B 2
Cl1 Cl 0.09938(4) 0.80425(9) 0.28804(5) 0.0787(4) Uani 1 1 d . . . .
Cl2 Cl 0.12274(4) 1.04608(8) 0.27663(4) 0.0576(3) Uani 1 1 d . . . .
Cu1 Cu 0.05072(2) 0.43572(4) 0.35738(2) 0.03168(15) Uani 1 1 d . . . .
N1 N 0.04755(8) 0.3325(2) 0.42573(10) 0.0278(6) Uani 1 1 d . . . .
N2 N -0.01082(8) 0.4836(2) 0.38539(9) 0.0285(6) Uani 1 1 d . . . .
P1 P 0.18128(3) 0.44231(8) 0.23677(3) 0.0341(2) Uani 1 1 d . . . .

loop_
_atom_site_aniso_label
_atom_site_aniso_U_11
_atom_site_aniso_U_22
_atom_site_aniso_U_33
_atom_site_aniso_U_23
_atom_site_aniso_U_13
_atom_site_aniso_U_12
C1 0.0242(15) 0.0276(15) 0.0247(15) -0.0049(13) 0.0001(13) -0.0042(12)
C2 0.0256(15) 0.0287(15) 0.0215(15) -0.0045(12) 0.0034(13) -0.0024(13)
C3 0.0377(18) 0.0348(17) 0.0236(16) -0.0014(13) 0.0061(14) 0.0056(14)
C4 0.0359(18) 0.0388(18) 0.0261(17) 0.0025(14) 0.0012(15) 0.0049(15)
C5 0.0247(15) 0.0341(16) 0.0244(15) -0.0053(13) 0.0027(13) -0.0015(13)
C6 0.0249(15) 0.0300(16) 0.0232(15) -0.0049(13) 0.0002(13) -0.0039(13)
C7 0.0237(16) 0.0370(17) 0.0217(15) -0.0014(13) 0.0049(13) -0.0015(13)
C8 0.0252(16) 0.0371(17) 0.0214(15) 0.0019(13) 0.0040(13) -0.0030(13)
C9 0.0230(15) 0.0308(16) 0.0224(15) -0.0010(13) 0.0016(13) -0.0026(13)
C10 0.0277(16) 0.0317(16) 0.0296(16) -0.0006(13) -0.0018(14) -0.0031(13)
C11 0.0261(16) 0.0344(17) 0.0355(18) 0.0034(14) 0.0014(14) 0.0027(13)
C12 0.0263(16) 0.0359(17) 0.0365(18) -0.0077(14) 0.0053(15) 0.0009(14)
C13 0.0312(18) 0.046(2) 0.047(2) 0.0017(17) 0.0104(17) 0.0080(15)
C14 0.0323(17) 0.0337(17) 0.0298(17) 0.0013(14) -0.0009(15) 0.0030(14)
C15 0.0344(18) 0.048(2) 0.0326(18) 0.0071(16) 0.0025(15) -0.0029(16)
C16 0.046(2) 0.051(2) 0.048(2) 0.0129(18) 0.0093(19) -0.0045(18)
C17 0.077(3) 0.056(2) 0.035(2) 0.0140(18) 0.000(2) 0.003(2)
C18 0.073(3) 0.059(2) 0.041(2) 0.0123(19) -0.023(2) 0.000(2)
C19 0.043(2) 0.046(2) 0.047(2) 0.0063(17) -0.0139(18) -0.0025(17)
C20 0.0262(16) 0.0428(18) 0.0248(16) -0.0018(14) 0.0006(14) 0.0009(14)
C21 0.0304(18) 0.052(2) 0.0346(18) 0.0038(16) 0.0019(15) -0.0051(16)
C22 0.0297(19) 0.077(3) 0.043(2) 0.002(2) 0.0040(17) -0.0151(19)
C23 0.0254(19) 0.088(3) 0.051(2) -0.016(2) 0.0059(18) 0.005(2)
C24 0.0299(19) 0.060(2) 0.058(2) -0.016(2) -0.0022(18) 0.0081(18)
C25 0.0297(18) 0.046(2) 0.0389(19) -0.0045(16) -0.0028(15) 0.0020(15)
C26 0.054(2) 0.052(2) 0.0316(18) 0.0115(16) 0.0169(18) 0.0133(18)
N3 0.0357(16) 0.0322(14) 0.0294(15) -0.0036(11) 0.0098(12) -0.0031(12)
C27 0.047(2) 0.0319(17) 0.0236(16) -0.0033(13) 0.0136(15) 0.0042(15)
N4 0.0340(15) 0.0368(15) 0.0291(15) -0.0039(12) 0.0086(13) -0.0036(12)
C37 0.0292(17) 0.0362(18) 0.0340(19) -0.0027(15) 0.0090(15) -0.0012(14)
O1 0.0324(13) 0.0316(13) 0.0298(13) 0.0002(11) 0.0029(11) 0.0019(11)
O3 0.0360(14) 0.0391(14) 0.0365(14) 0.0020(12) -0.0007(13) 0.0058(11)
O2 0.0347(14) 0.0371(14) 0.0283(14) -0.0040(11) 0.0019(12) 0.0031(11)
C28 0.035(2) 0.0296(19) 0.0269(19) 0.0034(16) -0.0052(17) 0.0001(16)
C29 0.035(3) 0.032(3) 0.022(2) 0.0028(16) 0.0007(17) -0.0018(16)
C30 0.054(3) 0.039(3) 0.025(2) -0.0024(18) -0.0001(19) -0.001(2)
C31 0.051(3) 0.044(3) 0.034(2) 0.0030(19) -0.013(2) -0.013(2)
C32 0.036(3) 0.056(3) 0.044(3) 0.008(2) -0.012(2) -0.006(2)
C33 0.028(2) 0.048(2) 0.044(2) 0.001(2) -0.0012(19) 0.0036(18)
C38 0.041(2) 0.0276(18) 0.0234(18) -0.0011(15) 0.0039(17) 0.0021(16)
C39 0.045(2) 0.040(2) 0.034(2) -0.0036(18) 0.014(2) 0.0043(18)
C40 0.058(3) 0.041(2) 0.023(2) -0.0022(18) 0.006(2) 0.004(2)
C41 0.060(3) 0.032(2) 0.023(2) -0.0024(17) -0.006(2) 0.000(2)
C42 0.041(2) 0.031(2) 0.030(2) 0.0019(19) -0.003(2) 0.005(2)
C43 0.038(2) 0.026(2) 0.0210(19) 0.0023(16) 0.0051(19) 0.0037(18)
C44 0.0326(18) 0.052(2) 0.0282(17) -0.0056(15) 0.0057(15) 0.0040(16)
C45 0.039(2) 0.061(2) 0.040(2) -0.0022(18) 0.0056(17) 0.0117(18)
C46 0.041(2) 0.072(3) 0.052(2) -0.011(2) 0.0070(19) 0.012(2)
C47 0.032(2) 0.085(3) 0.051(2) -0.020(2) 0.0098(18) 0.000(2)
C48 0.045(2) 0.074(3) 0.0322(19) -0.0071(19) 0.0120(18) -0.012(2)
C49 0.039(2) 0.058(2) 0.0332(18) -0.0031(17) 0.0003(17) -0.0008(17)
C50 0.065(3) 0.054(2) 0.053(2) 0.0035(19) -0.018(2) 0.004(2)
B1 0.037(2) 0.053(3) 0.034(2) -0.005(2) 0.0117(19) -0.0081(19)
F1 0.0522(15) 0.0635(15) 0.0471(14) 0.0257(12) -0.0137(12) -0.0075(12)
F2 0.0288(13) 0.109(2) 0.0568(17) -0.0165(16) 0.0127(13) -0.0031(14)
F3 0.054(3) 0.038(3) 0.0357(13) 0.0049(15) -0.0145(19) -0.0023(18)
F4 0.069(2) 0.0519(18) 0.0390(19) -0.0060(16) 0.015(2) -0.0119(17)
Cl1 0.0979(9) 0.0468(6) 0.0914(9) 0.0161(6) -0.0302(7) -0.0121(6)
Cl2 0.0696(7) 0.0451(5) 0.0582(6) 0.0060(4) -0.0118(5) -0.0071(5)
Cu1 0.0330(3) 0.0352(3) 0.0269(3) -0.00333(19) 0.0117(2) -0.0010(2)
N1 0.0239(13) 0.0319(13) 0.0276(13) -0.0050(11) 0.0068(11) 0.0001(11)
N2 0.0307(14) 0.0333(14) 0.0215(13) -0.0030(11) 0.0071(11) -0.0015(11)
P1 0.0298(4) 0.0456(5) 0.0268(4) -0.0005(4) 0.0029(4) 0.0071(4)

loop_
_atom_type_symbol
_atom_type_description
_atom_type_scat_dispersion_real
_atom_type_scat_dispersion_imag
_atom_type_scat_source
C C 0.0181 0.0091 'International Tables Vol C Tables 4.2.6.8 and 6.1.1.4'
H H 0.0000 0.0000 'International Tables Vol C Tables 4.2.6.8 and 6.1.1.4'
B B 0.0090 0.0039 'International Tables Vol C Tables 4.2.6.8 and 6.1.1.4'
Cl Cl 0.3639 0.7018 'International Tables Vol C Tables 4.2.6.8 and 6.1.1.4'
Cu Cu -1.9646 0.5888 'International Tables Vol C Tables 4.2.6.8 and 6.1.1.4'
F F 0.0727 0.0534 'International Tables Vol C Tables 4.2.6.8 and 6.1.1.4'
N N 0.0311 0.0180 'International Tables Vol C Tables 4.2.6.8 and 6.1.1.4'
O O 0.0492 0.0322 'International Tables Vol C Tables 4.2.6.8 and 6.1.1.4'
P P 0.2955 0.4335 'International Tables Vol C Tables 4.2.6.8 and 6.1.1.4'

loop_
_geom_angle_atom_site_label_1
_geom_angle_atom_site_label_2
_geom_angle_atom_site_label_3
_geom_angle
C9 C1 C2 119.8(3)
N1 C1 C2 116.9(3)
N1 C1 C9 123.2(3)
C6 C2 C1 120.0(3)
N2 C2 C1 116.3(3)
N2 C2 C6 123.7(3)
C4 C3 C26 120.9(3)
N2 C3 C4 121.5(3)
N2 C3 C26 117.6(3)
C5 C4 C3 122.1(3)
C4 C5 C6 117.4(3)
C4 C5 C20 119.6(3)
C6 C5 C20 123.0(3)
C2 C6 C5 117.4(3)
C2 C6 C7 118.1(3)
C5 C6 C7 124.5(3)
C8 C7 C6 121.8(3)
C7 C8 C9 121.6(3)
C1 C9 C8 118.3(3)
C1 C9 C10 117.3(3)
C10 C9 C8 124.5(3)
C9 C10 C14 121.1(3)
C11 C10 C9 118.2(3)
C11 C10 C14 120.7(3)
C10 C11 C12 121.1(3)
C11 C12 C13 121.0(3)
N1 C12 C11 121.3(3)
N1 C12 C13 117.7(3)
C15 C14 C10 120.8(3)
C19 C14 C10 120.8(3)
C19 C14 C15 118.3(3)
C16 C15 C14 120.5(3)
C17 C16 C15 120.5(4)
C16 C17 C18 119.6(4)
C17 C18 C19 119.8(4)
C18 C19 C14 121.0(4)
C21 C20 C5 122.8(3)
C25 C20 C5 118.8(3)
C25 C20 C21 118.4(3)
C22 C21 C20 120.1(3)
C21 C22 C23 120.5(4)
C24 C23 C22 119.7(3)
C25 C24 C23 119.9(4)
C24 C25 C20 121.3(3)
C27 N3 C29 174.5(3)
C27 N3 C29A 169.7(9)
N3 C27 Cu1 166.8(3)
C37 N4 C43 171.0(3)
C37 N4 C43A 171.4(9)
N4 C37 Cu1 166.5(3)
C28 O1 P1 120.8(2)
C38 O2 P1 119.6(2)
O1 C28 C29 118.48(19)
O1 C28 C33 121.47(19)
C29 C28 C33 120.0
N3 C29 C28 118.9(2)
N3 C29 C30 121.1(2)
C28 C29 C30 120.0
C29 C30 C31 120.0
C32 C31 C30 120.0
C31 C32 C33 120.0
C32 C33 C28 120.0
C39 C38 O2 121.36(19)
C39 C38 C43 120.0
C43 C38 O2 118.58(19)
C38 C39 C40 120.0
C41 C40 C39 120.0
C42 C41 C40 120.0
C43 C42 C41 120.0
C38 C43 N4 120.2(2)
C42 C43 N4 119.8(2)
C42 C43 C38 120.0
P1 O1A C28A 120.1(12)
C38A O2A P1 131.0(12)
O1A C28A C29A 120.0(13)
O1A C28A C33A 119.7(13)
O1A C28A P1 29.8(6)
C29A C28A C33A 120.0
C29A C28A P1 126.7(9)
C33A C28A P1 108.2(9)
C28A C29A N3 120.8(13)
C28A C29A C30A 120.0
C30A C29A N3 118.5(13)
C31A C30A C29A 120.0
C30A C31A C32A 120.0
C31A C32A C33A 120.0
C32A C33A C28A 120.0
O2A C38A C39A 121.8(11)
O2A C38A C43A 117.4(11)
C39A C38A C43A 120.0
C38A C39A C40A 120.0
C41A C40A C39A 120.0
C40A C41A C42A 120.0
C41A C42A C43A 120.0
C38A C43A N4 116.0(11)
C42A C43A N4 122.0(11)
C42A C43A C38A 120.0
C45 C44 P1 120.1(3)
C49 C44 C45 120.0(3)
C49 C44 P1 119.9(3)
C46 C45 C44 120.0(4)
C47 C46 C45 120.0(4)
C48 C47 C46 120.5(4)
C47 C48 C49 120.4(4)
C44 C49 C48 119.2(4)
Cl1 C50 Cl2 111.9(2)
F2 B1 F1 107.2(3)
F2 B1 F4 109.8(3)
F3 B1 F1 109.0(4)
F3 B1 F2 111.3(5)
F3 B1 F4 108.5(5)
F4 B1 F1 111.0(4)
F2A B1 F1A 91.3(12)
F2A B1 F3A 121(3)
F2A B1 F4A 120.4(18)
F3A B1 F1A 97(2)
F4A B1 F1A 91.1(16)
F4A B1 F3A 117(3)
C27 Cu1 N1 110.06(12)
C27 Cu1 N2 124.08(12)
C37 Cu1 C27 103.14(13)
C37 Cu1 N1 118.39(12)
C37 Cu1 N2 119.59(12)
N2 Cu1 N1 80.82(10)
C1 N1 Cu1 112.70(19)
C12 N1 C1 118.8(3)
C12 N1 Cu1 128.5(2)
C2 N2 Cu1 113.2(2)
C3 N2 C2 117.8(3)
C3 N2 Cu1 128.9(2)
O1 P1 C44 106.18(14)
O3 P1 O1 114.85(14)
O3 P1 O2 117.32(14)
O3 P1 C44 113.98(16)
O2 P1 O1 95.34(13)
O2 P1 C44 107.16(15)
O1A P1 O2A 100.3(7)
O1A P1 O3A 118.4(8)
O1A P1 C28A 30.2(7)
O1A P1 C44 112.8(5)
O2A P1 O3A 100.2(7)
O2A P1 C28A 129.7(6)
O2A P1 C44 109.6(5)
O3A P1 C28A 101.4(7)
O3A P1 C44 113.5(5)
C44 P1 C28A 102.3(4)

loop_
_geom_bond_atom_site_label_1
_geom_bond_atom_site_label_2
_geom_bond_distance
C1 C2 1.443(4)
C1 C9 1.408(4)
C1 N1 1.362(4)
C2 C6 1.406(4)
C2 N2 1.371(4)
C3 C4 1.400(4)
C3 C26 1.496(4)
C3 N2 1.334(4)
C4 C5 1.372(4)
C5 C6 1.424(4)
C5 C20 1.488(4)
C6 C7 1.425(4)
C7 C8 1.348(4)
C8 C9 1.426(4)
C9 C10 1.423(4)
C10 C11 1.372(4)
C10 C14 1.488(4)
C11 C12 1.409(4)
C12 C13 1.499(4)
C12 N1 1.331(4)
C14 C15 1.391(5)
C14 C19 1.388(5)
C15 C16 1.378(5)
C16 C17 1.376(5)
C17 C18 1.382(6)
C18 C19 1.382(5)
C20 C21 1.397(4)
C20 C25 1.390(5)
C21 C22 1.383(5)
C22 C23 1.384(6)
C23 C24 1.378(6)
C24 C25 1.375(5)
N3 C27 1.158(4)
N3 C29 1.387(3)
N3 C29A 1.391(14)
C27 Cu1 1.912(4)
N4 C37 1.152(4)
N4 C43 1.396(3)
N4 C43A 1.417(14)
C37 Cu1 1.906(3)
O1 C28 1.385(3)
O1 P1 1.604(2)
O3 P1 1.476(3)
O2 C38 1.392(3)
O2 P1 1.556(3)
C28 C29 1.3900
C28 C33 1.3900
C29 C30 1.3900
C30 C31 1.3900
C31 C32 1.3900
C32 C33 1.3900
C38 C39 1.3900
C38 C43 1.3900
C39 C40 1.3900
C40 C41 1.3900
C41 C42 1.3900
C42 C43 1.3900
O1A C28A 1.363(19)
O1A P1 1.347(12)
O2A C38A 1.384(18)
O2A P1 1.684(14)
O3A P1 1.711(15)
C28A C29A 1.3900
C28A C33A 1.3900
C28A P1 2.348(14)
C29A C30A 1.3900
C30A C31A 1.3900
C31A C32A 1.3900
C32A C33A 1.3900
C38A C39A 1.3900
C38A C43A 1.3900
C39A C40A 1.3900
C40A C41A 1.3900
C41A C42A 1.3900
C42A C43A 1.3900
C44 C45 1.398(5)
C44 C49 1.390(5)
C44 P1 1.777(3)
C45 C46 1.381(5)
C46 C47 1.379(6)
C47 C48 1.378(6)
C48 C49 1.392(5)
C50 Cl1 1.738(4)
C50 Cl2 1.757(4)
B1 F1 1.394(5)
B1 F2 1.373(5)
B1 F3 1.372(8)
B1 F4 1.390(6)
B1 F1A 1.67(2)
B1 F2A 1.187(18)
B1 F3A 1.56(6)
B1 F4A 1.25(4)
Cu1 N1 2.066(3)
Cu1 N2 2.050(2)
